data_4064985
loop_
_publ_author_name
'Li, Ling'
'Song, Li-Cheng'
'Wang, Miao-Miao'
'Li, Qian-Li'
'Song, Hai-Bin'

_publ_section_title
;
 Synthetic and Structural Characterization of Linear and Macrocyclic
 Ni/Fe/E (E = S, Se) Cluster Complexes
;
_journal_issue 18
_journal_name_full Organometallics
_journal_page_first 4899
_journal_paper_doi 10.1021/om2004767
_journal_volume 30
_journal_year 2011
_chemical_formula_sum 'C47 H38 Cl2 Fe4 Ni O12 P2 S4 Se3'
_chemical_formula_weight 1574.84
_chemical_name_systematic
; 
 ? 
;
_space_group_IT_number 2
_symmetry_cell_setting triclinic
_symmetry_space_group_name_Hall '-P 1'
_symmetry_space_group_name_H-M 'P -1'
_atom_sites_solution_hydrogens geom
_atom_sites_solution_primary direct
_atom_sites_solution_secondary difmap
_audit_creation_method SHELXL-97
_cell_angle_alpha 73.476(10)
_cell_angle_beta 75.076(10)
_cell_angle_gamma 87.861(14)
_cell_formula_units_Z 2
_cell_length_a 12.8640(14)
_cell_length_b 13.7130(15)
_cell_length_c 17.308(3)
_cell_measurement_reflns_used 8071
_cell_measurement_temperature 113(2)
_cell_measurement_theta_max 26.00
_cell_measurement_theta_min 1.60
_cell_volume 2826.2(7)
_computing_cell_refinement 'CrystalClear-SM Expert 2.0 r2'
_computing_data_collection 'CrystalClear-SM Expert 2.0 r2 (Rigaku, 2009)'
_computing_data_reduction 'CrystalClear-SM Expert 2.0 r2'
_computing_molecular_graphics 'CrystalStructure 4.0'
_computing_publication_material 'CrystalStructure 4.0 (Rigaku, 2009)'
_computing_structure_refinement 'SHELXL-97 (Sheldrick, 1997)'
_computing_structure_solution 'SHELXS-97 (Sheldrick, 1990)'
_diffrn_ambient_temperature 113(2)
_diffrn_detector_area_resol_mean 14.222
_diffrn_measured_fraction_theta_full 1.000
_diffrn_measured_fraction_theta_max 1.000
_diffrn_measurement_device_type 'Rigaku Saturn724 CCD'
_diffrn_measurement_method \w
_diffrn_radiation_monochromator multilayer
_diffrn_radiation_source 'rotating anode'
_diffrn_radiation_type MoK\a
_diffrn_radiation_wavelength 0.71075
_diffrn_reflns_av_R_equivalents 0.0710
_diffrn_reflns_av_sigmaI/netI 0.0871
_diffrn_reflns_limit_h_max 15
_diffrn_reflns_limit_h_min -15
_diffrn_reflns_limit_k_max 16
_diffrn_reflns_limit_k_min -15
_diffrn_reflns_limit_l_max 20
_diffrn_reflns_limit_l_min -20
_diffrn_reflns_number 29923
_diffrn_reflns_theta_full 25.00
_diffrn_reflns_theta_max 25.00
_diffrn_reflns_theta_min 1.55
_diffrn_standards_decay_% 0
_diffrn_standards_interval_count 0
_diffrn_standards_interval_time 0
_diffrn_standards_number 0
_exptl_absorpt_coefficient_mu 3.617
_exptl_absorpt_correction_T_max 0.5953
_exptl_absorpt_correction_T_min 0.5033
_exptl_absorpt_correction_type multi-scan
_exptl_absorpt_process_details CrystalClear
_exptl_crystal_colour colorless
_exptl_crystal_density_diffrn 1.851
_exptl_crystal_density_method 'not measured'
_exptl_crystal_description prism
_exptl_crystal_F_000 1556
_exptl_crystal_size_max 0.22
_exptl_crystal_size_mid 0.18
_exptl_crystal_size_min 0.16
_refine_diff_density_max 0.841
_refine_diff_density_min -1.167
_refine_diff_density_rms 0.119
_refine_ls_extinction_method none
_refine_ls_goodness_of_fit_ref 1.142
_refine_ls_hydrogen_treatment constr
_refine_ls_matrix_type full
_refine_ls_number_parameters 715
_refine_ls_number_reflns 9970
_refine_ls_number_restraints 64
_refine_ls_restrained_S_all 1.147
_refine_ls_R_factor_all 0.0900
_refine_ls_R_factor_gt 0.0696
_refine_ls_shift/su_max 0.003
_refine_ls_shift/su_mean 0.000
_refine_ls_structure_factor_coef Fsqd
_refine_ls_weighting_details 'calc w=1/[\s^2^(Fo^2^)+(0.0238P)^2^+7.2843P] where P=(Fo^2^+2Fc^2^)/3'
_refine_ls_weighting_scheme calc
_refine_ls_wR_factor_gt 0.1153
_refine_ls_wR_factor_ref 0.1233
_reflns_number_gt 8144
_reflns_number_total 9970
_reflns_threshold_expression >2sigma(I)
_cod_data_source_file om2004767_si_001.cif
_cod_data_source_block 9b
_cod_original_cell_volume 2826.2(6)
_cod_database_code 4064985

loop_
_symmetry_equiv_pos_as_xyz
'x, y, z'
'-x, -y, -z'

loop_
_atom_site_label
_atom_site_type_symbol
_atom_site_fract_x
_atom_site_fract_y
_atom_site_fract_z
_atom_site_U_iso_or_equiv
_atom_site_adp_type
_atom_site_occupancy
_atom_site_symmetry_multiplicity
_atom_site_calc_flag
_atom_site_refinement_flags
_atom_site_disorder_assembly
_atom_site_disorder_group
Se1 Se 0.14917(6) -0.08966(6) 0.22902(5) 0.02459(18) Uani 1 1 d . . .
Se2 Se -0.19585(7) -0.25316(7) 0.19824(6) 0.0418(2) Uani 1 1 d . . .
Se3 Se -0.21545(6) 0.11745(6) 0.22920(5) 0.02771(19) Uani 1 1 d . . .
Ni1 Ni 0.10653(7) 0.28310(7) 0.26476(6) 0.0227(2) Uani 1 1 d . . .
Fe1 Fe 0.33584(8) -0.04638(8) 0.18836(7) 0.0250(2) Uani 1 1 d . . .
Fe2 Fe 0.20268(8) 0.02827(8) 0.09423(6) 0.0233(2) Uani 1 1 d . . .
Fe3 Fe -0.23009(8) 0.06712(8) 0.37592(7) 0.0249(2) Uani 1 1 d . . .
Fe4 Fe -0.30617(8) 0.23734(8) 0.29492(7) 0.0305(3) Uani 1 1 d . . .
S1 S 0.27323(14) 0.09878(14) 0.22542(12) 0.0269(4) Uani 1 1 d . . .
S2 S 0.10709(14) 0.22287(14) 0.15761(12) 0.0254(4) Uani 1 1 d . . .
S3 S -0.13371(15) 0.27925(14) 0.29231(13) 0.0308(5) Uani 1 1 d . . .
S4 S 0.02118(14) 0.13836(13) 0.35472(11) 0.0242(4) Uani 1 1 d . . .
P1 P 0.09625(15) 0.35394(14) 0.36375(12) 0.0253(4) Uani 1 1 d . . .
P2 P 0.19999(16) 0.41745(15) 0.17888(13) 0.0292(5) Uani 1 1 d . . .
O1 O 0.4329(4) -0.1291(4) 0.3285(3) 0.0428(15) Uani 1 1 d . . .
O2 O 0.3863(4) -0.2317(5) 0.1368(4) 0.0481(16) Uani 1 1 d . . .
O3 O 0.5212(4) 0.0715(4) 0.0633(3) 0.0417(15) Uani 1 1 d . . .
O4 O 0.0023(4) 0.0869(4) 0.0437(3) 0.0349(13) Uani 1 1 d . . .
O5 O 0.2399(4) -0.1344(4) 0.0109(3) 0.0382(14) Uani 1 1 d . . .
O6 O 0.3579(4) 0.1726(4) -0.0403(3) 0.0393(14) Uani 1 1 d . . .
O7 O -0.0955(4) -0.1109(4) 0.3853(3) 0.0370(14) Uani 1 1 d . . .
O8 O -0.4476(4) -0.0270(4) 0.4177(3) 0.0375(14) Uani 1 1 d . . .
O9 O -0.2506(5) 0.0639(5) 0.5496(4) 0.0517(17) Uani 1 1 d . . .
O10 O -0.3145(5) 0.4391(5) 0.1780(5) 0.065(2) Uani 1 1 d . . .
O11 O -0.5137(4) 0.1670(4) 0.2866(4) 0.0428(15) Uani 1 1 d . . .
O12 O -0.3938(4) 0.2669(5) 0.4608(4) 0.0512(17) Uani 1 1 d . . .
C1 C 0.3910(6) -0.0952(6) 0.2768(5) 0.0297(18) Uani 1 1 d . . .
C2 C 0.3670(6) -0.1574(6) 0.1549(5) 0.035(2) Uani 1 1 d . . .
C3 C 0.4490(6) 0.0257(6) 0.1124(5) 0.0299(18) Uani 1 1 d . . .
C4 C 0.0803(6) 0.0652(5) 0.0641(4) 0.0259(17) Uani 1 1 d . . .
C5 C 0.2254(6) -0.0708(6) 0.0429(5) 0.0275(17) Uani 1 1 d . . .
C6 C 0.2964(6) 0.1157(6) 0.0119(5) 0.0302(18) Uani 1 1 d . . .
C7 C -0.1501(5) -0.0423(6) 0.3816(4) 0.0256(17) Uani 1 1 d . . .
C8 C -0.3633(6) 0.0070(6) 0.4016(5) 0.0302(18) Uani 1 1 d . . .
C9 C -0.2448(6) 0.0690(6) 0.4816(5) 0.0316(18) Uani 1 1 d . . .
C10 C -0.3106(7) 0.3593(7) 0.2221(6) 0.049(2) Uani 1 1 d . . .
C11 C -0.4324(6) 0.1944(6) 0.2912(5) 0.0316(18) Uani 1 1 d . . .
C12 C -0.3561(6) 0.2550(6) 0.3958(6) 0.036(2) Uani 1 1 d . . .
C13 C 0.1926(5) 0.1255(5) 0.1603(4) 0.0222(16) Uani 1 1 d . . .
C14 C -0.1031(6) 0.1606(5) 0.3431(4) 0.0252(17) Uani 1 1 d . . .
C15 C 0.1244(6) -0.2295(5) 0.2244(5) 0.0346(19) Uani 1 1 d . . .
H15A H 0.1613 -0.2348 0.1681 0.042 Uiso 1 1 calc R . .
H15B H 0.1570 -0.2782 0.2650 0.042 Uiso 1 1 calc R . .
C16 C 0.0065(6) -0.2593(6) 0.2433(5) 0.038(2) Uani 1 1 d . . .
H16A H -0.0008 -0.3331 0.2503 0.046 Uiso 1 1 calc R . .
H16B H -0.0323 -0.2463 0.2966 0.046 Uiso 1 1 calc R . .
C17 C -0.0436(6) -0.2023(6) 0.1764(6) 0.042(2) Uani 1 1 d . . .
H17A H -0.0009 -0.2099 0.1222 0.051 Uiso 1 1 calc R . .
H17B H -0.0431 -0.1290 0.1731 0.051 Uiso 1 1 calc R . .
C18 C -0.2638(6) -0.1426(6) 0.2406(5) 0.039(2) Uani 1 1 d . . .
H18A H -0.3369 -0.1657 0.2764 0.047 Uiso 1 1 calc R . .
H18B H -0.2215 -0.1247 0.2753 0.047 Uiso 1 1 calc R . .
C19 C -0.2717(6) -0.0495(6) 0.1709(5) 0.0348(19) Uani 1 1 d . . .
H19A H -0.3161 -0.0675 0.1376 0.042 Uiso 1 1 calc R . .
H19B H -0.1987 -0.0288 0.1338 0.042 Uiso 1 1 calc R . .
C20 C -0.3208(6) 0.0417(6) 0.2008(5) 0.0319(18) Uani 1 1 d . . .
H20A H -0.3820 0.0169 0.2505 0.038 Uiso 1 1 calc R . .
H20B H -0.3491 0.0885 0.1564 0.038 Uiso 1 1 calc R . .
C21 C 0.1414(6) 0.4878(6) 0.3157(5) 0.0338(19) Uani 1 1 d . . .
H21A H 0.0828 0.5285 0.2965 0.041 Uiso 1 1 calc R . .
H21B H 0.1622 0.5160 0.3565 0.041 Uiso 1 1 calc R . .
C22 C 0.2387(6) 0.4915(6) 0.2413(5) 0.0327(19) Uani 1 1 d . . .
H22A H 0.3016 0.4617 0.2613 0.039 Uiso 1 1 calc R . .
H22B H 0.2581 0.5627 0.2072 0.039 Uiso 1 1 calc R . .
C23 C -0.0328(6) 0.3542(6) 0.4370(5) 0.0295(18) Uani 1 1 d . . .
C24 C -0.1068(6) 0.4290(6) 0.4179(5) 0.038(2) Uani 1 1 d . . .
H24 H -0.0886 0.4832 0.3677 0.046 Uiso 1 1 calc R . .
C25 C -0.2080(7) 0.4224(7) 0.4741(6) 0.046(2) Uani 1 1 d . . .
H25 H -0.2581 0.4736 0.4623 0.056 Uiso 1 1 calc R . .
C26 C -0.2361(7) 0.3436(7) 0.5458(6) 0.044(2) Uani 1 1 d . . .
H26 H -0.3049 0.3407 0.5835 0.053 Uiso 1 1 calc R . .
C27 C -0.1658(6) 0.2697(7) 0.5629(6) 0.043(2) Uani 1 1 d . . .
H27 H -0.1863 0.2143 0.6120 0.052 Uiso 1 1 calc R . .
C28 C -0.0649(6) 0.2741(6) 0.5098(5) 0.0332(19) Uani 1 1 d . . .
H28 H -0.0163 0.2218 0.5229 0.040 Uiso 1 1 calc R . .
C29 C 0.1882(6) 0.3052(5) 0.4284(5) 0.0262(17) Uani 1 1 d . . .
C30 C 0.1846(6) 0.3414(6) 0.4966(5) 0.0340(19) Uani 1 1 d . . .
H30 H 0.1311 0.3873 0.5111 0.041 Uiso 1 1 calc R . .
C31 C 0.2591(6) 0.3103(6) 0.5435(5) 0.036(2) Uani 1 1 d . . .
H31 H 0.2558 0.3342 0.5904 0.043 Uiso 1 1 calc R . .
C32 C 0.3375(6) 0.2450(6) 0.5221(5) 0.036(2) Uani 1 1 d . . .
H32 H 0.3901 0.2259 0.5528 0.043 Uiso 1 1 calc R . .
C33 C 0.3399(6) 0.2068(6) 0.4551(5) 0.037(2) Uani 1 1 d . . .
H33 H 0.3923 0.1596 0.4414 0.044 Uiso 1 1 calc R . .
C34 C 0.2647(6) 0.2385(5) 0.4082(5) 0.0290(18) Uani 1 1 d . . .
H34 H 0.2668 0.2135 0.3620 0.035 Uiso 1 1 calc R . .
C35 C 0.1249(7) 0.5056(6) 0.1157(5) 0.0334(19) Uani 1 1 d . . .
C36 C 0.0158(7) 0.4894(7) 0.1293(5) 0.045(2) Uani 1 1 d . . .
H36 H -0.0191 0.4299 0.1701 0.054 Uiso 1 1 calc R . .
C37 C -0.0446(8) 0.5592(7) 0.0840(6) 0.052(3) Uani 1 1 d . . .
H37 H -0.1200 0.5475 0.0948 0.062 Uiso 1 1 calc R . .
C38 C 0.0056(8) 0.6444(6) 0.0242(6) 0.048(2) Uani 1 1 d . . .
H38 H -0.0353 0.6918 -0.0065 0.058 Uiso 1 1 calc R . .
C39 C 0.1148(8) 0.6619(6) 0.0083(6) 0.054(3) Uani 1 1 d . . .
H39 H 0.1492 0.7199 -0.0346 0.065 Uiso 1 1 calc R . .
C40 C 0.1745(8) 0.5954(6) 0.0544(6) 0.049(2) Uani 1 1 d . . .
H40 H 0.2491 0.6098 0.0450 0.058 Uiso 1 1 calc R . .
C41 C 0.3240(6) 0.3953(6) 0.1087(5) 0.0342(19) Uani 1 1 d . . .
C42 C 0.3321(7) 0.4065(6) 0.0253(5) 0.042(2) Uani 1 1 d . . .
H42 H 0.2732 0.4310 0.0025 0.051 Uiso 1 1 calc R . .
C43 C 0.4258(7) 0.3820(7) -0.0251(6) 0.049(2) Uani 1 1 d . . .
H43 H 0.4309 0.3906 -0.0825 0.059 Uiso 1 1 calc R . .
C44 C 0.5101(7) 0.3460(7) 0.0067(6) 0.048(2) Uani 1 1 d . . .
H44 H 0.5743 0.3301 -0.0284 0.058 Uiso 1 1 calc R . .
C45 C 0.5026(7) 0.3323(7) 0.0906(6) 0.051(2) Uani 1 1 d . . .
H45 H 0.5613 0.3058 0.1130 0.061 Uiso 1 1 calc R . .
C46 C 0.4094(6) 0.3572(6) 0.1419(5) 0.042(2) Uani 1 1 d . . .
H46 H 0.4044 0.3482 0.1992 0.050 Uiso 1 1 calc R . .
C47 C 0.532(3) 0.5691(14) 0.3428(17) 0.149(9) Uani 0.457(4) 1 d PDU A 1
H47A H 0.5051 0.5957 0.3915 0.179 Uiso 0.457(4) 1 calc PR A 1
H47B H 0.6095 0.5551 0.3373 0.179 Uiso 0.457(4) 1 calc PR A 1
Cl1 Cl 0.5149(7) 0.6561(6) 0.2532(5) 0.088(2) Uani 0.457(4) 1 d PDU A 1
Cl2 Cl 0.4600(7) 0.4592(6) 0.3552(7) 0.107(3) Uani 0.457(4) 1 d PDU A 1
C47' C 0.568(3) 0.544(4) 0.3381(12) 0.149(9) Uani 0.310(5) 1 d PDU B 2
H47C H 0.6383 0.5812 0.3146 0.179 Uiso 0.310(5) 1 calc PR B 2
H47D H 0.5794 0.4720 0.3374 0.179 Uiso 0.310(5) 1 calc PR B 2
Cl1' Cl 0.5168(8) 0.5472(8) 0.4393(6) 0.089(4) Uani 0.310(5) 1 d PDU . 2
Cl2' Cl 0.4825(10) 0.5962(9) 0.2770(6) 0.088(2) Uani 0.310(5) 1 d PDU B 2
C47" C 0.555(5) 0.5525(15) 0.320(3) 0.149(9) Uani 0.232(6) 1 d PDU C 3
H47E H 0.5429 0.5466 0.2668 0.179 Uiso 0.232(6) 1 calc PR C 3
H47F H 0.6305 0.5366 0.3199 0.179 Uiso 0.232(6) 1 calc PR C 3
Cl1" Cl 0.4683(12) 0.4699(10) 0.4037(9) 0.070(4) Uani 0.232(6) 1 d PDU C 3
Cl2" Cl 0.5294(18) 0.6739(11) 0.3280(15) 0.164(10) Uani 0.232(6) 1 d PDU C 3

loop_
_atom_site_aniso_label
_atom_site_aniso_U_11
_atom_site_aniso_U_22
_atom_site_aniso_U_33
_atom_site_aniso_U_23
_atom_site_aniso_U_13
_atom_site_aniso_U_12
Se1 0.0207(4) 0.0275(4) 0.0246(4) -0.0073(3) -0.0044(3) -0.0001(3)
Se2 0.0358(5) 0.0465(5) 0.0509(6) -0.0218(5) -0.0170(4) 0.0079(4)
Se3 0.0251(4) 0.0330(4) 0.0255(4) -0.0076(3) -0.0079(3) 0.0001(3)
Ni1 0.0261(5) 0.0199(5) 0.0235(5) -0.0064(4) -0.0087(4) 0.0011(4)
Fe1 0.0193(5) 0.0306(6) 0.0264(6) -0.0110(5) -0.0047(5) 0.0017(5)
Fe2 0.0236(5) 0.0256(6) 0.0216(6) -0.0081(5) -0.0060(4) 0.0000(5)
Fe3 0.0216(5) 0.0282(6) 0.0253(6) -0.0074(5) -0.0070(5) 0.0002(5)
Fe4 0.0258(6) 0.0310(6) 0.0375(7) -0.0098(5) -0.0135(5) 0.0050(5)
S1 0.0252(10) 0.0308(11) 0.0299(11) -0.0137(9) -0.0109(8) 0.0038(8)
S2 0.0284(10) 0.0240(10) 0.0260(10) -0.0076(8) -0.0108(8) 0.0038(8)
S3 0.0275(10) 0.0254(10) 0.0422(12) -0.0091(9) -0.0145(9) 0.0034(8)
S4 0.0221(9) 0.0239(10) 0.0262(10) -0.0049(8) -0.0077(8) 0.0002(8)
P1 0.0296(11) 0.0222(10) 0.0263(11) -0.0071(8) -0.0109(9) 0.0019(8)
P2 0.0355(11) 0.0234(11) 0.0282(11) -0.0048(9) -0.0097(9) -0.0021(9)
O1 0.035(3) 0.057(4) 0.035(3) -0.007(3) -0.014(3) 0.003(3)
O2 0.034(3) 0.049(4) 0.066(5) -0.033(4) -0.005(3) 0.010(3)
O3 0.026(3) 0.055(4) 0.038(4) -0.008(3) -0.002(3) -0.006(3)
O4 0.034(3) 0.033(3) 0.043(4) -0.013(3) -0.017(3) 0.003(3)
O5 0.039(3) 0.042(3) 0.036(3) -0.020(3) -0.003(3) -0.002(3)
O6 0.038(3) 0.042(3) 0.037(3) -0.009(3) -0.008(3) -0.012(3)
O7 0.028(3) 0.035(3) 0.047(4) -0.010(3) -0.009(3) 0.003(3)
O8 0.024(3) 0.050(4) 0.039(3) -0.012(3) -0.009(3) -0.003(3)
O9 0.055(4) 0.074(5) 0.027(4) -0.013(3) -0.012(3) -0.001(3)
O10 0.057(4) 0.044(4) 0.088(6) 0.003(4) -0.036(4) 0.007(3)
O11 0.025(3) 0.061(4) 0.047(4) -0.019(3) -0.013(3) 0.003(3)
O12 0.033(3) 0.076(5) 0.061(5) -0.041(4) -0.018(3) 0.012(3)
C1 0.019(4) 0.034(5) 0.036(5) -0.010(4) -0.006(3) -0.001(3)
C2 0.021(4) 0.044(5) 0.040(5) -0.013(4) -0.007(4) 0.006(4)
C3 0.025(4) 0.037(5) 0.029(4) -0.012(4) -0.008(4) 0.006(4)
C4 0.030(4) 0.027(4) 0.019(4) -0.005(3) -0.004(3) -0.004(3)
C5 0.023(4) 0.036(5) 0.023(4) -0.008(4) -0.005(3) -0.001(3)
C6 0.032(4) 0.032(4) 0.030(5) -0.011(4) -0.010(4) -0.005(4)
C7 0.012(3) 0.040(5) 0.020(4) -0.007(3) 0.001(3) -0.002(3)
C8 0.032(5) 0.031(4) 0.030(4) -0.009(4) -0.013(4) 0.010(4)
C9 0.027(4) 0.035(5) 0.035(5) -0.013(4) -0.009(4) 0.001(4)
C10 0.035(5) 0.048(6) 0.068(7) -0.010(5) -0.028(5) 0.013(4)
C11 0.036(5) 0.029(4) 0.031(5) -0.009(4) -0.011(4) 0.010(4)
C12 0.021(4) 0.044(5) 0.054(6) -0.028(5) -0.015(4) 0.012(4)
C13 0.020(4) 0.029(4) 0.014(4) -0.002(3) -0.004(3) -0.002(3)
C14 0.026(4) 0.032(4) 0.016(4) -0.008(3) -0.001(3) 0.000(3)
C15 0.033(4) 0.025(4) 0.041(5) -0.003(4) -0.008(4) -0.002(4)
C16 0.041(5) 0.032(5) 0.039(5) -0.006(4) -0.008(4) 0.002(4)
C17 0.034(5) 0.041(5) 0.052(6) -0.012(4) -0.011(4) 0.000(4)
C18 0.037(5) 0.049(5) 0.036(5) -0.020(4) -0.008(4) 0.005(4)
C19 0.033(4) 0.047(5) 0.032(5) -0.017(4) -0.014(4) 0.004(4)
C20 0.034(4) 0.035(5) 0.028(4) -0.011(4) -0.008(4) -0.001(4)
C21 0.034(4) 0.030(4) 0.040(5) -0.015(4) -0.009(4) -0.005(4)
C22 0.035(4) 0.026(4) 0.036(5) -0.005(4) -0.011(4) -0.002(4)
C23 0.028(4) 0.029(4) 0.041(5) -0.020(4) -0.014(4) 0.005(3)
C24 0.038(5) 0.034(5) 0.047(5) -0.014(4) -0.015(4) -0.001(4)
C25 0.037(5) 0.041(5) 0.076(7) -0.036(5) -0.021(5) 0.013(4)
C26 0.029(5) 0.063(6) 0.048(6) -0.035(5) 0.000(4) -0.005(5)
C27 0.033(5) 0.057(6) 0.042(5) -0.017(5) -0.010(4) -0.003(4)
C28 0.033(4) 0.036(5) 0.035(5) -0.014(4) -0.014(4) 0.003(4)
C29 0.025(4) 0.024(4) 0.030(4) -0.008(3) -0.005(3) -0.010(3)
C30 0.030(4) 0.030(4) 0.047(5) -0.016(4) -0.012(4) -0.001(4)
C31 0.043(5) 0.028(5) 0.045(5) -0.015(4) -0.018(4) -0.001(4)
C32 0.033(4) 0.037(5) 0.038(5) -0.001(4) -0.020(4) -0.007(4)
C33 0.022(4) 0.040(5) 0.040(5) -0.006(4) 0.001(4) -0.001(4)
C34 0.026(4) 0.031(4) 0.025(4) -0.002(3) -0.003(3) -0.003(3)
C35 0.046(5) 0.029(4) 0.028(4) -0.006(4) -0.016(4) 0.000(4)
C36 0.052(6) 0.043(5) 0.039(5) -0.005(4) -0.017(4) 0.005(4)
C37 0.055(6) 0.042(6) 0.055(6) 0.000(5) -0.023(5) 0.012(5)
C38 0.078(7) 0.030(5) 0.048(6) -0.012(4) -0.037(5) 0.012(5)
C39 0.090(8) 0.029(5) 0.044(6) 0.009(4) -0.039(6) -0.010(5)
C40 0.065(6) 0.035(5) 0.047(6) 0.002(4) -0.030(5) -0.015(5)
C41 0.044(5) 0.025(4) 0.028(4) -0.004(3) -0.001(4) -0.014(4)
C42 0.049(5) 0.045(5) 0.032(5) -0.008(4) -0.009(4) -0.018(4)
C43 0.045(6) 0.058(6) 0.042(6) -0.021(5) 0.003(5) -0.018(5)
C44 0.037(5) 0.049(6) 0.055(6) -0.027(5) 0.012(5) -0.018(4)
C45 0.045(6) 0.049(6) 0.061(7) -0.023(5) -0.010(5) 0.003(5)
C46 0.039(5) 0.052(6) 0.032(5) -0.013(4) -0.003(4) 0.007(4)
C47 0.140(10) 0.152(10) 0.151(10) -0.030(6) -0.046(6) 0.013(6)
Cl1 0.098(4) 0.076(4) 0.082(4) -0.017(4) -0.017(3) 0.008(4)
Cl2 0.077(5) 0.090(5) 0.139(7) -0.006(5) -0.031(5) 0.004(4)
C47' 0.140(10) 0.152(10) 0.151(10) -0.030(6) -0.046(6) 0.013(6)
Cl1' 0.069(6) 0.122(8) 0.104(7) -0.064(6) -0.042(5) 0.035(5)
Cl2' 0.098(4) 0.076(4) 0.082(4) -0.017(4) -0.017(3) 0.008(4)
C47" 0.140(10) 0.152(10) 0.151(10) -0.030(6) -0.046(6) 0.013(6)
Cl1" 0.067(7) 0.061(7) 0.067(7) -0.011(6) -0.002(6) 0.004(5)
Cl2" 0.160(12) 0.163(12) 0.173(13) -0.067(9) -0.030(9) 0.000(9)

loop_
_atom_type_symbol
_atom_type_description
_atom_type_scat_dispersion_real
_atom_type_scat_dispersion_imag
_atom_type_scat_source
C C 0.0033 0.0016 'International Tables Vol C Tables 4.2.6.8 and 6.1.1.4'
H H 0.0000 0.0000 'International Tables Vol C Tables 4.2.6.8 and 6.1.1.4'
O O 0.0106 0.0060 'International Tables Vol C Tables 4.2.6.8 and 6.1.1.4'
P P 0.1023 0.0942 'International Tables Vol C Tables 4.2.6.8 and 6.1.1.4'
S S 0.1246 0.1234 'International Tables Vol C Tables 4.2.6.8 and 6.1.1.4'
Cl Cl 0.1484 0.1585 'International Tables Vol C Tables 4.2.6.8 and 6.1.1.4'
Se Se -0.0929 2.2259 'International Tables Vol C Tables 4.2.6.8 and 6.1.1.4'
Ni Ni 0.3393 1.1124 'International Tables Vol C Tables 4.2.6.8 and 6.1.1.4'
Fe Fe 0.3463 0.8444 'International Tables Vol C Tables 4.2.6.8 and 6.1.1.4'

loop_
_geom_angle_atom_site_label_1
_geom_angle_atom_site_label_2
_geom_angle_atom_site_label_3
_geom_angle
_geom_angle_site_symmetry_3
C15 Se1 Fe1 110.5(2) .
C15 Se1 Fe2 112.3(2) .
Fe1 Se1 Fe2 67.76(4) .
C18 Se2 C17 95.9(3) .
C20 Se3 Fe4 109.2(2) .
C20 Se3 Fe3 111.7(2) .
Fe4 Se3 Fe3 67.81(4) .
P1 Ni1 P2 87.74(8) .
P1 Ni1 S2 174.23(8) .
P2 Ni1 S2 89.91(8) .
P1 Ni1 S4 92.56(8) .
P2 Ni1 S4 175.78(8) .
S2 Ni1 S4 90.16(7) .
C2 Fe1 C3 93.1(3) .
C2 Fe1 C1 92.4(4) .
C3 Fe1 C1 101.4(3) .
C2 Fe1 S1 171.9(3) .
C3 Fe1 S1 90.3(2) .
C1 Fe1 S1 94.2(3) .
C2 Fe1 Se1 91.6(2) .
C3 Fe1 Se1 148.9(2) .
C1 Fe1 Se1 109.1(2) .
S1 Fe1 Se1 81.71(6) .
C2 Fe1 Fe2 96.9(3) .
C3 Fe1 Fe2 92.6(2) .
C1 Fe1 Fe2 162.7(2) .
S1 Fe1 Fe2 75.50(6) .
Se1 Fe1 Fe2 56.23(4) .
C6 Fe2 C4 100.1(3) .
C6 Fe2 C5 93.5(3) .
C4 Fe2 C5 93.6(3) .
C6 Fe2 C13 88.1(3) .
C4 Fe2 C13 94.5(3) .
C5 Fe2 C13 171.3(3) .
C6 Fe2 Se1 153.0(2) .
C4 Fe2 Se1 105.6(2) .
C5 Fe2 Se1 92.9(2) .
C13 Fe2 Se1 81.99(19) .
C6 Fe2 Fe1 97.4(2) .
C4 Fe2 Fe1 160.6(2) .
C5 Fe2 Fe1 93.5(2) .
C13 Fe2 Fe1 77.8(2) .
Se1 Fe2 Fe1 56.01(4) .
C7 Fe3 C9 96.1(3) .
C7 Fe3 C8 99.9(3) .
C9 Fe3 C8 92.4(3) .
C7 Fe3 C14 92.8(3) .
C9 Fe3 C14 87.8(3) .
C8 Fe3 C14 167.3(3) .
C7 Fe3 Se3 98.7(2) .
C9 Fe3 Se3 163.1(3) .
C8 Fe3 Se3 93.2(2) .
C14 Fe3 Se3 83.3(2) .
C7 Fe3 Fe4 153.6(2) .
C9 Fe3 Fe4 108.6(2) .
C8 Fe3 Fe4 88.3(2) .
C14 Fe3 Fe4 79.6(2) .
Se3 Fe3 Fe4 55.60(4) .
C11 Fe4 C12 94.2(3) .
C11 Fe4 C10 93.7(4) .
C12 Fe4 C10 105.8(4) .
C11 Fe4 S3 173.4(3) .
C12 Fe4 S3 91.0(2) .
C10 Fe4 S3 88.9(3) .
C11 Fe4 Se3 91.4(2) .
C12 Fe4 Se3 140.8(3) .
C10 Fe4 Se3 112.4(3) .
S3 Fe4 Se3 82.01(6) .
C11 Fe4 Fe3 102.0(2) .
C12 Fe4 Fe3 84.4(3) .
C10 Fe4 Fe3 160.7(3) .
S3 Fe4 Fe3 74.38(6) .
Se3 Fe4 Fe3 56.59(4) .
C13 S1 Fe1 93.6(3) .
C13 S2 Ni1 107.8(2) .
C14 S3 Fe4 96.4(3) .
C14 S4 Ni1 99.3(3) .
C23 P1 C29 104.8(3) .
C23 P1 C21 106.0(3) .
C29 P1 C21 103.0(3) .
C23 P1 Ni1 119.1(2) .
C29 P1 Ni1 114.3(3) .
C21 P1 Ni1 108.2(3) .
C41 P2 C35 107.1(4) .
C41 P2 C22 106.1(4) .
C35 P2 C22 103.9(4) .
C41 P2 Ni1 116.6(2) .
C35 P2 Ni1 114.3(3) .
C22 P2 Ni1 107.8(3) .
O1 C1 Fe1 174.2(7) .
O2 C2 Fe1 177.0(8) .
O3 C3 Fe1 179.5(7) .
O4 C4 Fe2 178.2(7) .
O5 C5 Fe2 179.4(7) .
O6 C6 Fe2 178.7(7) .
O7 C7 Fe3 177.5(6) .
O8 C8 Fe3 177.4(7) .
O9 C9 Fe3 175.2(7) .
O10 C10 Fe4 177.3(10) .
O11 C11 Fe4 178.2(7) .
O12 C12 Fe4 176.5(7) .
S1 C13 S2 122.2(4) .
S1 C13 Fe2 113.0(4) .
S2 C13 Fe2 124.7(4) .
S4 C14 S3 119.9(4) .
S4 C14 Fe3 130.5(4) .
S3 C14 Fe3 109.6(4) .
C16 C15 Se1 113.4(5) .
C16 C15 H15A 108.9 .
Se1 C15 H15A 108.9 .
C16 C15 H15B 108.9 .
Se1 C15 H15B 108.9 .
H15A C15 H15B 107.7 .
C17 C16 C15 112.3(7) .
C17 C16 H16A 109.1 .
C15 C16 H16A 109.1 .
C17 C16 H16B 109.1 .
C15 C16 H16B 109.1 .
H16A C16 H16B 107.9 .
C16 C17 Se2 111.1(6) .
C16 C17 H17A 109.4 .
Se2 C17 H17A 109.4 .
C16 C17 H17B 109.4 .
Se2 C17 H17B 109.4 .
H17A C17 H17B 108.0 .
C19 C18 Se2 111.8(5) .
C19 C18 H18A 109.3 .
Se2 C18 H18A 109.3 .
C19 C18 H18B 109.3 .
Se2 C18 H18B 109.3 .
H18A C18 H18B 107.9 .
C18 C19 C20 114.0(6) .
C18 C19 H19A 108.8 .
C20 C19 H19A 108.8 .
C18 C19 H19B 108.8 .
C20 C19 H19B 108.8 .
H19A C19 H19B 107.7 .
C19 C20 Se3 112.5(5) .
C19 C20 H20A 109.1 .
Se3 C20 H20A 109.1 .
C19 C20 H20B 109.1 .
Se3 C20 H20B 109.1 .
H20A C20 H20B 107.8 .
C22 C21 P1 107.1(5) .
C22 C21 H21A 110.3 .
P1 C21 H21A 110.3 .
C22 C21 H21B 110.3 .
P1 C21 H21B 110.3 .
H21A C21 H21B 108.5 .
C21 C22 P2 107.3(5) .
C21 C22 H22A 110.3 .
P2 C22 H22A 110.3 .
C21 C22 H22B 110.3 .
P2 C22 H22B 110.3 .
H22A C22 H22B 108.5 .
C28 C23 C24 118.4(7) .
C28 C23 P1 120.4(6) .
C24 C23 P1 120.8(6) .
C25 C24 C23 118.8(8) .
C25 C24 H24 120.6 .
C23 C24 H24 120.6 .
C26 C25 C24 121.2(8) .
C26 C25 H25 119.4 .
C24 C25 H25 119.4 .
C27 C26 C25 120.0(8) .
C27 C26 H26 120.0 .
C25 C26 H26 120.0 .
C26 C27 C28 120.6(9) .
C26 C27 H27 119.7 .
C28 C27 H27 119.7 .
C27 C28 C23 121.0(8) .
C27 C28 H28 119.5 .
C23 C28 H28 119.5 .
C34 C29 C30 119.7(7) .
C34 C29 P1 120.9(6) .
C30 C29 P1 119.2(6) .
C31 C30 C29 120.1(8) .
C31 C30 H30 119.9 .
C29 C30 H30 119.9 .
C32 C31 C30 120.1(8) .
C32 C31 H31 119.9 .
C30 C31 H31 119.9 .
C31 C32 C33 119.9(7) .
C31 C32 H32 120.0 .
C33 C32 H32 120.0 .
C32 C33 C34 119.6(8) .
C32 C33 H33 120.2 .
C34 C33 H33 120.2 .
C29 C34 C33 120.5(8) .
C29 C34 H34 119.7 .
C33 C34 H34 119.7 .
C36 C35 C40 117.9(8) .
C36 C35 P2 120.3(6) .
C40 C35 P2 121.7(6) .
C35 C36 C37 121.2(8) .
C35 C36 H36 119.4 .
C37 C36 H36 119.4 .
C38 C37 C36 119.6(9) .
C38 C37 H37 120.2 .
C36 C37 H37 120.2 .
C37 C38 C39 120.5(8) .
C37 C38 H38 119.7 .
C39 C38 H38 119.7 .
C38 C39 C40 120.3(8) .
C38 C39 H39 119.8 .
C40 C39 H39 119.8 .
C39 C40 C35 120.3(8) .
C39 C40 H40 119.8 .
C35 C40 H40 119.8 .
C42 C41 C46 119.5(8) .
C42 C41 P2 121.9(7) .
C46 C41 P2 118.3(6) .
C41 C42 C43 120.3(9) .
C41 C42 H42 119.9 .
C43 C42 H42 119.9 .
C44 C43 C42 120.5(9) .
C44 C43 H43 119.7 .
C42 C43 H43 119.7 .
C43 C44 C45 120.0(9) .
C43 C44 H44 120.0 .
C45 C44 H44 120.0 .
C44 C45 C46 120.2(9) .
C44 C45 H45 119.9 .
C46 C45 H45 119.9 .
C41 C46 C45 119.5(8) .
C41 C46 H46 120.3 .
C45 C46 H46 120.3 .
Cl1 C47 Cl2 106.6(8) .
Cl1 C47 H47A 110.4 .
Cl2 C47 H47A 110.4 .
Cl1 C47 H47B 110.4 .
Cl2 C47 H47B 110.4 .
H47A C47 H47B 108.6 .
Cl2' C47' Cl1' 111.6(9) .
Cl2' C47' H47C 109.3 .
Cl1' C47' H47C 109.3 .
Cl2' C47' H47D 109.3 .
Cl1' C47' H47D 109.3 .
H47C C47' H47D 108.0 .
C47' Cl1' Cl1' 140.8(19) 2_666
Cl1" C47" Cl2" 107.3(9) .
Cl1" C47" H47E 110.2 .
Cl2" C47" H47E 110.2 .
Cl1" C47" H47F 110.2 .
Cl2" C47" H47F 110.2 .
H47E C47" H47F 108.5 .

loop_
_geom_bond_atom_site_label_1
_geom_bond_atom_site_label_2
_geom_bond_distance
_geom_bond_site_symmetry_2
Se1 C15 1.982(7) .
Se1 Fe1 2.3689(12) .
Se1 Fe2 2.3752(13) .
Se2 C18 1.951(8) .
Se2 C17 2.009(8) .
Se3 C20 1.974(7) .
Se3 Fe4 2.3654(14) .
Se3 Fe3 2.3930(14) .
Ni1 P1 2.172(2) .
Ni1 P2 2.176(2) .
Ni1 S2 2.233(2) .
Ni1 S4 2.257(2) .
Fe1 C2 1.774(9) .
Fe1 C3 1.791(8) .
Fe1 C1 1.799(8) .
Fe1 S1 2.316(2) .
Fe1 Fe2 2.6446(15) .
Fe2 C6 1.781(8) .
Fe2 C4 1.794(8) .
Fe2 C5 1.802(8) .
Fe2 C13 1.971(7) .
Fe3 C7 1.781(8) .
Fe3 C9 1.797(8) .
Fe3 C8 1.822(8) .
Fe3 C14 1.975(7) .
Fe3 Fe4 2.6545(16) .
Fe4 C11 1.771(8) .
Fe4 C12 1.782(9) .
Fe4 C10 1.794(9) .
Fe4 S3 2.298(2) .
S1 C13 1.679(7) .
S2 C13 1.696(7) .
S3 C14 1.701(7) .
S4 C14 1.668(7) .
P1 C23 1.811(8) .
P1 C29 1.815(8) .
P1 C21 1.834(7) .
P2 C41 1.814(8) .
P2 C35 1.815(8) .
P2 C22 1.840(8) .
O1 C1 1.140(9) .
O2 C2 1.150(9) .
O3 C3 1.145(8) .
O4 C4 1.149(8) .
O5 C5 1.145(8) .
O6 C6 1.153(8) .
O7 C7 1.151(8) .
O8 C8 1.131(8) .
O9 C9 1.142(9) .
O10 C10 1.151(10) .
O11 C11 1.153(9) .
O12 C12 1.159(9) .
C15 C16 1.512(10) .
C15 H15A 0.9900 .
C15 H15B 0.9900 .
C16 C17 1.483(10) .
C16 H16A 0.9900 .
C16 H16B 0.9900 .
C17 H17A 0.9900 .
C17 H17B 0.9900 .
C18 C19 1.507(10) .
C18 H18A 0.9900 .
C18 H18B 0.9900 .
C19 C20 1.541(10) .
C19 H19A 0.9900 .
C19 H19B 0.9900 .
C20 H20A 0.9900 .
C20 H20B 0.9900 .
C21 C22 1.539(10) .
C21 H21A 0.9900 .
C21 H21B 0.9900 .
C22 H22A 0.9900 .
C22 H22B 0.9900 .
C23 C28 1.394(10) .
C23 C24 1.402(10) .
C24 C25 1.397(11) .
C24 H24 0.9500 .
C25 C26 1.370(12) .
C25 H25 0.9500 .
C26 C27 1.353(11) .
C26 H26 0.9500 .
C27 C28 1.376(10) .
C27 H27 0.9500 .
C28 H28 0.9500 .
C29 C34 1.365(10) .
C29 C30 1.396(10) .
C30 C31 1.390(10) .
C30 H30 0.9500 .
C31 C32 1.372(11) .
C31 H31 0.9500 .
C32 C33 1.395(11) .
C32 H32 0.9500 .
C33 C34 1.398(10) .
C33 H33 0.9500 .
C34 H34 0.9500 .
C35 C36 1.377(11) .
C35 C40 1.421(10) .
C36 C37 1.403(11) .
C36 H36 0.9500 .
C37 C38 1.370(11) .
C37 H37 0.9500 .
C38 C39 1.376(12) .
C38 H38 0.9500 .
C39 C40 1.381(11) .
C39 H39 0.9500 .
C40 H40 0.9500 .
C41 C42 1.384(11) .
C41 C46 1.387(11) .
C42 C43 1.386(11) .
C42 H42 0.9500 .
C43 C44 1.356(12) .
C43 H43 0.9500 .
C44 C45 1.388(12) .
C44 H44 0.9500 .
C45 C46 1.392(11) .
C45 H45 0.9500 .
C46 H46 0.9500 .
C47 Cl1 1.728(10) .
C47 Cl2 1.732(10) .
C47 H47A 0.9900 .
C47 H47B 0.9900 .
C47' Cl2' 1.715(10) .
C47' Cl1' 1.720(10) .
C47' H47C 0.9900 .
C47' H47D 0.9900 .
Cl1' Cl1' 2.07(2) 2_666
C47" Cl1" 1.722(10) .
C47" Cl2" 1.723(10) .
C47" H47E 0.9900 .
C47" H47F 0.9900 .

loop_
_geom_torsion_atom_site_label_1
_geom_torsion_atom_site_label_2
_geom_torsion_atom_site_label_3
_geom_torsion_atom_site_label_4
_geom_torsion
_geom_torsion_site_symmetry_4
C15 Se1 Fe1 C2 9.3(4) .
Fe2 Se1 Fe1 C2 -97.3(3) .
C15 Se1 Fe1 C3 108.0(5) .
Fe2 Se1 Fe1 C3 1.4(5) .
C15 Se1 Fe1 C1 -83.8(4) .
Fe2 Se1 Fe1 C1 169.7(3) .
C15 Se1 Fe1 S1 -175.4(3) .
Fe2 Se1 Fe1 S1 78.06(6) .
C15 Se1 Fe1 Fe2 106.6(3) .
C15 Se1 Fe2 C6 -115.2(6) .
Fe1 Se1 Fe2 C6 -11.2(5) .
C15 Se1 Fe2 C4 82.9(3) .
Fe1 Se1 Fe2 C4 -173.1(2) .
C15 Se1 Fe2 C5 -11.7(3) .
Fe1 Se1 Fe2 C5 92.3(2) .
C15 Se1 Fe2 C13 175.4(3) .
Fe1 Se1 Fe2 C13 -80.6(2) .
C15 Se1 Fe2 Fe1 -104.0(2) .
C2 Fe1 Fe2 C6 -97.9(3) .
C3 Fe1 Fe2 C6 -4.4(3) .
C1 Fe1 Fe2 C6 140.1(9) .
S1 Fe1 Fe2 C6 85.2(2) .
Se1 Fe1 Fe2 C6 174.9(2) .
C2 Fe1 Fe2 C4 107.6(8) .
C3 Fe1 Fe2 C4 -158.9(7) .
C1 Fe1 Fe2 C4 -14.4(11) .
S1 Fe1 Fe2 C4 -69.3(7) .
Se1 Fe1 Fe2 C4 20.4(7) .
C2 Fe1 Fe2 C5 -3.9(3) .
C3 Fe1 Fe2 C5 89.6(3) .
C1 Fe1 Fe2 C5 -125.9(9) .
S1 Fe1 Fe2 C5 179.2(2) .
Se1 Fe1 Fe2 C5 -91.2(2) .
C2 Fe1 Fe2 C13 175.8(3) .
C3 Fe1 Fe2 C13 -90.7(3) .
C1 Fe1 Fe2 C13 53.7(8) .
S1 Fe1 Fe2 C13 -1.1(2) .
Se1 Fe1 Fe2 C13 88.51(19) .
C2 Fe1 Fe2 Se1 87.3(3) .
C3 Fe1 Fe2 Se1 -179.3(2) .
C1 Fe1 Fe2 Se1 -34.8(8) .
S1 Fe1 Fe2 Se1 -89.64(6) .
C20 Se3 Fe3 C7 83.5(3) .
Fe4 Se3 Fe3 C7 -173.7(2) .
C20 Se3 Fe3 C9 -126.0(8) .
Fe4 Se3 Fe3 C9 -23.3(8) .
C20 Se3 Fe3 C8 -17.0(3) .
Fe4 Se3 Fe3 C8 85.8(2) .
C20 Se3 Fe3 C14 175.3(3) .
Fe4 Se3 Fe3 C14 -81.9(2) .
C20 Se3 Fe3 Fe4 -102.7(2) .
C20 Se3 Fe4 C11 2.9(3) .
Fe3 Se3 Fe4 C11 -103.5(2) .
C20 Se3 Fe4 C12 101.2(5) .
Fe3 Se3 Fe4 C12 -5.1(4) .
C20 Se3 Fe4 C10 -91.7(4) .
Fe3 Se3 Fe4 C10 161.9(3) .
C20 Se3 Fe4 S3 -177.1(2) .
Fe3 Se3 Fe4 S3 76.52(6) .
C20 Se3 Fe4 Fe3 106.4(2) .
C7 Fe3 Fe4 C11 97.7(6) .
C9 Fe3 Fe4 C11 -103.3(4) .
C8 Fe3 Fe4 C11 -11.4(3) .
C14 Fe3 Fe4 C11 172.6(3) .
Se3 Fe3 Fe4 C11 83.7(3) .
C7 Fe3 Fe4 C12 -169.2(6) .
C9 Fe3 Fe4 C12 -10.2(4) .
C8 Fe3 Fe4 C12 81.7(3) .
C14 Fe3 Fe4 C12 -94.3(3) .
Se3 Fe3 Fe4 C12 176.7(3) .
C7 Fe3 Fe4 C10 -46.0(11) .
C9 Fe3 Fe4 C10 113.0(10) .
C8 Fe3 Fe4 C10 -155.1(10) .
C14 Fe3 Fe4 C10 28.9(10) .
Se3 Fe3 Fe4 C10 -60.0(10) .
C7 Fe3 Fe4 S3 -76.6(5) .
C9 Fe3 Fe4 S3 82.4(3) .
C8 Fe3 Fe4 S3 174.3(2) .
C14 Fe3 Fe4 S3 -1.7(2) .
Se3 Fe3 Fe4 S3 -90.65(7) .
C7 Fe3 Fe4 Se3 14.0(5) .
C9 Fe3 Fe4 Se3 173.0(3) .
C8 Fe3 Fe4 Se3 -95.0(2) .
C14 Fe3 Fe4 Se3 89.0(2) .
C2 Fe1 S1 C13 -20.9(19) .
C3 Fe1 S1 C13 93.9(3) .
C1 Fe1 S1 C13 -164.6(3) .
Se1 Fe1 S1 C13 -55.8(2) .
Fe2 Fe1 S1 C13 1.3(2) .
P1 Ni1 S2 C13 172.6(8) .
P2 Ni1 S2 C13 106.7(3) .
S4 Ni1 S2 C13 -69.1(2) .
C11 Fe4 S3 C14 -56(2) .
C12 Fe4 S3 C14 85.8(4) .
C10 Fe4 S3 C14 -168.3(4) .
Se3 Fe4 S3 C14 -55.5(2) .
Fe3 Fe4 S3 C14 2.0(2) .
P1 Ni1 S4 C14 97.7(3) .
P2 Ni1 S4 C14 -168.3(12) .
S2 Ni1 S4 C14 -77.2(3) .
P2 Ni1 P1 C23 133.6(3) .
S2 Ni1 P1 C23 67.5(9) .
S4 Ni1 P1 C23 -50.7(3) .
P2 Ni1 P1 C29 -101.6(3) .
S2 Ni1 P1 C29 -167.6(8) .
S4 Ni1 P1 C29 74.2(3) .
P2 Ni1 P1 C21 12.5(3) .
S2 Ni1 P1 C21 -53.5(9) .
S4 Ni1 P1 C21 -171.7(3) .
P1 Ni1 P2 C41 131.6(3) .
S2 Ni1 P2 C41 -53.7(3) .
S4 Ni1 P2 C41 37.4(13) .
P1 Ni1 P2 C35 -102.5(3) .
S2 Ni1 P2 C35 72.2(3) .
S4 Ni1 P2 C35 163.2(11) .
P1 Ni1 P2 C22 12.5(3) .
S2 Ni1 P2 C22 -172.8(3) .
S4 Ni1 P2 C22 -81.8(12) .
C2 Fe1 C1 O1 41(7) .
C3 Fe1 C1 O1 -53(7) .
S1 Fe1 C1 O1 -144(7) .
Se1 Fe1 C1 O1 133(7) .
Fe2 Fe1 C1 O1 164(6) .
C3 Fe1 C2 O2 137(13) .
C1 Fe1 C2 O2 36(13) .
S1 Fe1 C2 O2 -108(13) .
Se1 Fe1 C2 O2 -73(13) .
Fe2 Fe1 C2 O2 -130(13) .
C2 Fe1 C3 O3 39(100) .
C1 Fe1 C3 O3 132(100) .
S1 Fe1 C3 O3 -134(100) .
Se1 Fe1 C3 O3 -60(100) .
Fe2 Fe1 C3 O3 -59(100) .
C6 Fe2 C4 O4 93(23) .
C5 Fe2 C4 O4 -1(23) .
C13 Fe2 C4 O4 -178(100) .
Se1 Fe2 C4 O4 -95(23) .
Fe1 Fe2 C4 O4 -113(22) .
C6 Fe2 C5 O5 139(61) .
C4 Fe2 C5 O5 -121(61) .
C13 Fe2 C5 O5 39(62) .
Se1 Fe2 C5 O5 -15(61) .
Fe1 Fe2 C5 O5 41(61) .
C4 Fe2 C6 O6 139(33) .
C5 Fe2 C6 O6 -127(33) .
C13 Fe2 C6 O6 44(33) .
Se1 Fe2 C6 O6 -24(34) .
Fe1 Fe2 C6 O6 -33(33) .
C9 Fe3 C7 O7 -72(16) .
C8 Fe3 C7 O7 -165(16) .
C14 Fe3 C7 O7 16(16) .
Se3 Fe3 C7 O7 100(16) .
Fe4 Fe3 C7 O7 88(16) .
C7 Fe3 C8 O8 170(16) .
C9 Fe3 C8 O8 74(16) .
C14 Fe3 C8 O8 -17(17) .
Se3 Fe3 C8 O8 -90(16) .
Fe4 Fe3 C8 O8 -35(16) .
C7 Fe3 C9 O9 -6(9) .
C8 Fe3 C9 O9 94(9) .
C14 Fe3 C9 O9 -99(9) .
Se3 Fe3 C9 O9 -157(8) .
Fe4 Fe3 C9 O9 -177(9) .
C11 Fe4 C10 O10 103(16) .
C12 Fe4 C10 O10 7(17) .
S3 Fe4 C10 O10 -84(16) .
Se3 Fe4 C10 O10 -164(16) .
Fe3 Fe4 C10 O10 -113(16) .
C12 Fe4 C11 O11 160(22) .
C10 Fe4 C11 O11 54(22) .
S3 Fe4 C11 O11 -59(23) .
Se3 Fe4 C11 O11 -59(22) .
Fe3 Fe4 C11 O11 -115(22) .
C11 Fe4 C12 O12 -22(13) .
C10 Fe4 C12 O12 73(13) .
S3 Fe4 C12 O12 162(13) .
Se3 Fe4 C12 O12 -120(13) .
Fe3 Fe4 C12 O12 -124(13) .
Fe1 S1 C13 S2 174.8(4) .
Fe1 S1 C13 Fe2 -1.8(3) .
Ni1 S2 C13 S1 -8.8(5) .
Ni1 S2 C13 Fe2 167.5(3) .
C6 Fe2 C13 S1 -96.4(4) .
C4 Fe2 C13 S1 163.6(4) .
C5 Fe2 C13 S1 4(2) .
Se1 Fe2 C13 S1 58.5(3) .
Fe1 Fe2 C13 S1 1.7(3) .
C6 Fe2 C13 S2 87.1(5) .
C4 Fe2 C13 S2 -12.9(5) .
C5 Fe2 C13 S2 -172.7(17) .
Se1 Fe2 C13 S2 -118.1(4) .
Fe1 Fe2 C13 S2 -174.9(4) .
Ni1 S4 C14 S3 -12.7(5) .
Ni1 S4 C14 Fe3 164.6(4) .
Fe4 S3 C14 S4 175.1(4) .
Fe4 S3 C14 Fe3 -2.7(3) .
C7 Fe3 C14 S4 -20.6(5) .
C9 Fe3 C14 S4 75.4(5) .
C8 Fe3 C14 S4 166.4(12) .
Se3 Fe3 C14 S4 -119.0(5) .
Fe4 Fe3 C14 S4 -175.2(5) .
C7 Fe3 C14 S3 156.9(4) .
C9 Fe3 C14 S3 -107.1(4) .
C8 Fe3 C14 S3 -16.0(16) .
Se3 Fe3 C14 S3 58.5(3) .
Fe4 Fe3 C14 S3 2.3(3) .
Fe1 Se1 C15 C16 -175.6(5) .
Fe2 Se1 C15 C16 -102.1(6) .
Se1 C15 C16 C17 69.2(8) .
C15 C16 C17 Se2 174.5(5) .
C18 Se2 C17 C16 101.5(6) .
C17 Se2 C18 C19 82.2(6) .
Se2 C18 C19 C20 -177.7(5) .
C18 C19 C20 Se3 80.4(7) .
Fe4 Se3 C20 C19 -170.6(5) .
Fe3 Se3 C20 C19 -97.6(5) .
C23 P1 C21 C22 -168.9(5) .
C29 P1 C21 C22 81.3(6) .
Ni1 P1 C21 C22 -40.1(6) .
P1 C21 C22 P2 49.9(6) .
C41 P2 C22 C21 -165.7(5) .
C35 P2 C22 C21 81.6(6) .
Ni1 P2 C22 C21 -40.1(6) .
C29 P1 C23 C28 -39.8(7) .
C21 P1 C23 C28 -148.4(6) .
Ni1 P1 C23 C28 89.5(6) .
C29 P1 C23 C24 146.7(6) .
C21 P1 C23 C24 38.2(7) .
Ni1 P1 C23 C24 -83.9(6) .
C28 C23 C24 C25 2.5(11) .
P1 C23 C24 C25 176.0(6) .
C23 C24 C25 C26 -1.4(12) .
C24 C25 C26 C27 -0.7(13) .
C25 C26 C27 C28 1.6(13) .
C26 C27 C28 C23 -0.4(12) .
C24 C23 C28 C27 -1.6(11) .
P1 C23 C28 C27 -175.2(6) .
C23 P1 C29 C34 139.4(6) .
C21 P1 C29 C34 -109.8(6) .
Ni1 P1 C29 C34 7.3(7) .
C23 P1 C29 C30 -44.5(6) .
C21 P1 C29 C30 66.2(6) .
Ni1 P1 C29 C30 -176.6(5) .
C34 C29 C30 C31 0.5(11) .
P1 C29 C30 C31 -175.6(6) .
C29 C30 C31 C32 0.9(12) .
C30 C31 C32 C33 -2.4(12) .
C31 C32 C33 C34 2.4(11) .
C30 C29 C34 C33 -0.5(11) .
P1 C29 C34 C33 175.6(5) .
C32 C33 C34 C29 -1.0(11) .
C41 P2 C35 C36 136.4(7) .
C22 P2 C35 C36 -111.6(7) .
Ni1 P2 C35 C36 5.7(8) .
C41 P2 C35 C40 -47.1(8) .
C22 P2 C35 C40 65.0(8) .
Ni1 P2 C35 C40 -177.8(6) .
C40 C35 C36 C37 0.1(13) .
P2 C35 C36 C37 176.8(7) .
C35 C36 C37 C38 1.0(14) .
C36 C37 C38 C39 0.0(14) .
C37 C38 C39 C40 -2.2(15) .
C38 C39 C40 C35 3.3(14) .
C36 C35 C40 C39 -2.2(13) .
P2 C35 C40 C39 -178.9(7) .
C35 P2 C41 C42 -25.6(7) .
C22 P2 C41 C42 -136.1(7) .
Ni1 P2 C41 C42 103.8(6) .
C35 P2 C41 C46 160.4(6) .
C22 P2 C41 C46 49.8(7) .
Ni1 P2 C41 C46 -70.2(7) .
C46 C41 C42 C43 -1.5(12) .
P2 C41 C42 C43 -175.5(6) .
C41 C42 C43 C44 0.7(13) .
C42 C43 C44 C45 0.7(14) .
C43 C44 C45 C46 -1.2(14) .
C42 C41 C46 C45 1.0(12) .
P2 C41 C46 C45 175.2(6) .
C44 C45 C46 C41 0.3(13) .
Cl2' C47' Cl1' Cl1' 127.7(19) 2_666
